data_7249170
loop_
_publ_author_name
'Wang, Zhongjie'
'He, Yu'
'Wang, Fang'
'Wang, Yan'
'Luo, Hui'
'Wu, Jianglong'
'Yang, Jinhui'

_publ_section_title
;
 Green and efficient synthesis of dibenzyl cyanamides and ureas with
 cyanamide as a block.
;
_journal_issue 33
_journal_name_full 'RSC advances'
_journal_page_first 23693
_journal_page_last 23698
_journal_paper_doi 10.1039/d4ra04286g
_journal_volume 14
_journal_year 2024
_chemical_formula_sum 'C15 H14 F2 N2 O'
_chemical_formula_weight 276.28
_space_group_crystal_system orthorhombic
_space_group_IT_number 61
_space_group_name_Hall '-P 2ac 2ab'
_space_group_name_H-M_alt 'P b c a'
_atom_sites_solution_hydrogens geom
_audit_creation_method SHELXL-2014/7
_audit_update_record
;
2024-01-10 deposited with the CCDC.	2024-07-16 downloaded from the CCDC.
;
_cell_angle_alpha 90
_cell_angle_beta 90
_cell_angle_gamma 90
_cell_formula_units_Z 8
_cell_length_a 11.6329(6)
_cell_length_b 7.7767(5)
_cell_length_c 29.3752(18)
_cell_measurement_reflns_used 7250
_cell_measurement_temperature 296(2)
_cell_measurement_theta_max 23.45
_cell_measurement_theta_min 3.28
_cell_volume 2657.4(3)
_computing_structure_refinement 'SHELXL-2014/7 (Sheldrick, 2014)'
_diffrn_ambient_temperature 296(2)
_diffrn_measured_fraction_theta_full 0.994
_diffrn_measured_fraction_theta_max 0.994
_diffrn_measurement_device_type ccd
_diffrn_radiation_type MoK\a
_diffrn_radiation_wavelength 0.71073
_diffrn_reflns_av_R_equivalents 0.0614
_diffrn_reflns_av_unetI/netI 0.0344
_diffrn_reflns_Laue_measured_fraction_full 0.994
_diffrn_reflns_Laue_measured_fraction_max 0.994
_diffrn_reflns_limit_h_max 13
_diffrn_reflns_limit_h_min -13
_diffrn_reflns_limit_k_max 8
_diffrn_reflns_limit_k_min -9
_diffrn_reflns_limit_l_max 31
_diffrn_reflns_limit_l_min -34
_diffrn_reflns_number 27013
_diffrn_reflns_point_group_measured_fraction_full 0.994
_diffrn_reflns_point_group_measured_fraction_max 0.994
_diffrn_reflns_theta_full 25.036
_diffrn_reflns_theta_max 25.036
_diffrn_reflns_theta_min 3.226
_exptl_absorpt_coefficient_mu 0.107
_exptl_absorpt_correction_type multi-scan
_exptl_absorpt_process_details sadabs
_exptl_crystal_colour colorless
_exptl_crystal_density_diffrn 1.381
_exptl_crystal_description block
_exptl_crystal_F_000 1152
_exptl_crystal_size_max 0.220
_exptl_crystal_size_mid 0.200
_exptl_crystal_size_min 0.180
_exptl_transmission_factor_max 0.864
_exptl_transmission_factor_min 0.864
_refine_diff_density_max 0.230
_refine_diff_density_min -0.179
_refine_diff_density_rms 0.036
_refine_ls_extinction_method none
_refine_ls_goodness_of_fit_ref 1.033
_refine_ls_hydrogen_treatment constr
_refine_ls_matrix_type full
_refine_ls_number_parameters 181
_refine_ls_number_reflns 2332
_refine_ls_number_restraints 1
_refine_ls_restrained_S_all 1.034
_refine_ls_R_factor_all 0.0759
_refine_ls_R_factor_gt 0.0508
_refine_ls_shift/su_max 0.000
_refine_ls_shift/su_mean 0.000
_refine_ls_structure_factor_coef Fsqd
_refine_ls_weighting_details 'w=1/[\s^2^(Fo^2^)+(0.0476P)^2^+1.4536P] where P=(Fo^2^+2Fc^2^)/3'
_refine_ls_weighting_scheme calc
_refine_ls_wR_factor_gt 0.1090
_refine_ls_wR_factor_ref 0.1202
_reflns_Friedel_coverage 0.000
_reflns_number_gt 1743
_reflns_number_total 2332
_reflns_threshold_expression 'I > 2\s(I)'
_cod_data_source_file d4ra04286g2.cif
_cod_data_source_block 1_a_CCDC2
_cod_database_code 7249170
_shelx_shelxl_version_number 2014/7
_shelx_space_group_comment
;
The symmetry employed for this shelxl refinement is uniquely defined
by the following loop, which should always be used as a source of
symmetry information in preference to the above space-group names.
They are only intended as comments.
;
_shelx_estimated_absorpt_t_min 0.977
_shelx_estimated_absorpt_t_max 0.981

loop_
_space_group_symop_operation_xyz
'x, y, z'
'-x+1/2, -y, z+1/2'
'-x, y+1/2, -z+1/2'
'x+1/2, -y+1/2, -z'
'-x, -y, -z'
'x-1/2, y, -z-1/2'
'x, -y-1/2, z-1/2'
'-x-1/2, y-1/2, z'

loop_
_atom_site_label
_atom_site_type_symbol
_atom_site_fract_x
_atom_site_fract_y
_atom_site_fract_z
_atom_site_U_iso_or_equiv
_atom_site_adp_type
_atom_site_occupancy
_atom_site_site_symmetry_order
_atom_site_calc_flag
_atom_site_refinement_flags_posn
_atom_site_refinement_flags_adp
_atom_site_refinement_flags_occupancy
_atom_site_disorder_assembly
_atom_site_disorder_group
C1 C 0.59804(19) 0.0455(3) 0.42561(9) 0.0494(6) Uani 1 1 d . U . . .
C2 C 0.6592(2) -0.0136(4) 0.46209(12) 0.0717(9) Uani 1 1 d . . . . .
H2 H 0.7004 -0.1159 0.4602 0.086 Uiso 1 1 calc R U . . .
C3 C 0.6588(3) 0.0806(5) 0.50143(12) 0.0826(11) Uani 1 1 d . . . . .
H3 H 0.6997 0.0428 0.5267 0.099 Uiso 1 1 calc R U . . .
C4 C 0.5980(3) 0.2303(5) 0.50325(9) 0.0789(10) Uani 1 1 d . . . . .
H4 H 0.5973 0.2942 0.5300 0.095 Uiso 1 1 calc R U . . .
C5 C 0.5377(2) 0.2879(4) 0.46593(8) 0.0588(7) Uani 1 1 d . . . . .
H5 H 0.4969 0.3905 0.4678 0.071 Uiso 1 1 calc R U . . .
C6 C 0.53658(17) 0.1962(3) 0.42573(7) 0.0373(5) Uani 1 1 d . . . . .
C7 C 0.46994(18) 0.2534(3) 0.38451(7) 0.0392(5) Uani 1 1 d . . . . .
H7A H 0.5013 0.1975 0.3577 0.047 Uiso 1 1 calc R U . . .
H7B H 0.3906 0.2170 0.3877 0.047 Uiso 1 1 calc R U . . .
C8 C 0.37453(17) 0.5335(3) 0.38018(6) 0.0324(5) Uani 1 1 d . . . . .
C9 C 0.58319(16) 0.5122(3) 0.36434(7) 0.0364(5) Uani 1 1 d . . . . .
H9A H 0.6442 0.4401 0.3763 0.044 Uiso 1 1 calc R U . . .
H9B H 0.5909 0.6247 0.3783 0.044 Uiso 1 1 calc R U . . .
C10 C 0.59972(16) 0.5306(3) 0.31358(7) 0.0341(5) Uani 1 1 d . . . . .
C11 C 0.52358(18) 0.4690(3) 0.28129(8) 0.0420(5) Uani 1 1 d . . . . .
H11 H 0.4552 0.4182 0.2907 0.050 Uiso 1 1 calc R U . . .
C12 C 0.5475(2) 0.4817(3) 0.23534(8) 0.0540(7) Uani 1 1 d . . . . .
H12 H 0.4952 0.4395 0.2142 0.065 Uiso 1 1 calc R U . . .
C13 C 0.6480(2) 0.5563(3) 0.22075(9) 0.0582(7) Uani 1 1 d . . . . .
H13 H 0.6645 0.5622 0.1898 0.070 Uiso 1 1 calc R U . . .
C14 C 0.7240(2) 0.6221(3) 0.25196(9) 0.0565(7) Uani 1 1 d . . . . .
H14 H 0.7916 0.6752 0.2426 0.068 Uiso 1 1 calc R U . . .
C15 C 0.69779(17) 0.6077(3) 0.29722(8) 0.0438(6) Uani 1 1 d . . . . .
F1 F 0.59628(13) -0.05205(18) 0.38698(6) 0.0726(5) Uani 1 1 d . U . . .
F2 F 0.77274(12) 0.6718(2) 0.32852(5) 0.0722(5) Uani 1 1 d . . . . .
N1 N 0.47309(13) 0.4390(2) 0.37786(6) 0.0351(4) Uani 1 1 d . . . . .
N2 N 0.38289(15) 0.7018(2) 0.37059(6) 0.0460(5) Uani 1 1 d . . . . .
H2A H 0.3229 0.7662 0.3718 0.055 Uiso 1 1 calc R U . . .
H2B H 0.4483 0.7453 0.3632 0.055 Uiso 1 1 calc R U . . .
O1 O 0.28168(12) 0.46931(19) 0.39075(5) 0.0475(4) Uani 1 1 d . . . . .

loop_
_atom_site_aniso_label
_atom_site_aniso_U_11
_atom_site_aniso_U_22
_atom_site_aniso_U_33
_atom_site_aniso_U_23
_atom_site_aniso_U_13
_atom_site_aniso_U_12
C1 0.0441(13) 0.0368(13) 0.0672(14) 0.0110(9) -0.0031(12) -0.0042(11)
C2 0.0567(16) 0.0616(19) 0.097(2) 0.0364(18) -0.0148(16) 0.0003(14)
C3 0.071(2) 0.103(3) 0.075(2) 0.052(2) -0.0260(17) -0.0239(19)
C4 0.095(2) 0.101(3) 0.0411(16) 0.0117(16) -0.0111(15) -0.025(2)
C5 0.0748(17) 0.0604(17) 0.0412(15) 0.0016(12) -0.0022(13) -0.0007(14)
C6 0.0381(11) 0.0330(12) 0.0410(13) 0.0076(9) -0.0001(10) -0.0051(10)
C7 0.0426(12) 0.0298(11) 0.0452(13) -0.0030(10) -0.0028(10) -0.0005(10)
C8 0.0347(12) 0.0343(12) 0.0281(11) -0.0004(9) -0.0018(9) -0.0015(9)
C9 0.0290(11) 0.0366(12) 0.0437(12) 0.0007(10) -0.0024(9) -0.0002(9)
C10 0.0309(11) 0.0267(11) 0.0445(12) 0.0033(9) 0.0019(9) 0.0029(9)
C11 0.0378(12) 0.0416(13) 0.0465(14) 0.0017(11) -0.0006(10) -0.0027(10)
C12 0.0597(15) 0.0585(16) 0.0439(15) 0.0000(12) -0.0048(12) 0.0084(13)
C13 0.0646(17) 0.0639(17) 0.0461(15) 0.0172(13) 0.0131(14) 0.0189(14)
C14 0.0451(14) 0.0571(16) 0.0673(18) 0.0244(14) 0.0141(13) 0.0032(12)
C15 0.0331(11) 0.0399(13) 0.0583(15) 0.0087(11) -0.0022(11) -0.0029(10)
F1 0.0817(11) 0.0413(9) 0.0947(11) -0.0091(7) 0.0003(9) 0.0100(7)
F2 0.0492(8) 0.0837(11) 0.0838(11) 0.0137(9) -0.0102(8) -0.0305(8)
N1 0.0297(9) 0.0308(10) 0.0447(10) 0.0044(8) 0.0023(8) 0.0010(7)
N2 0.0358(10) 0.0338(11) 0.0684(13) 0.0088(9) 0.0060(9) 0.0051(8)
O1 0.0339(8) 0.0437(9) 0.0648(11) 0.0003(8) 0.0090(7) -0.0056(7)

loop_
_atom_type_symbol
_atom_type_description
_atom_type_scat_dispersion_real
_atom_type_scat_dispersion_imag
_atom_type_scat_source
C C 0.0033 0.0016 'International Tables Vol C Tables 4.2.6.8 and 6.1.1.4'
H H 0.0000 0.0000 'International Tables Vol C Tables 4.2.6.8 and 6.1.1.4'
N N 0.0061 0.0033 'International Tables Vol C Tables 4.2.6.8 and 6.1.1.4'
O O 0.0106 0.0060 'International Tables Vol C Tables 4.2.6.8 and 6.1.1.4'
F F 0.0171 0.0103 'International Tables Vol C Tables 4.2.6.8 and 6.1.1.4'

loop_
_geom_angle_atom_site_label_1
_geom_angle_atom_site_label_2
_geom_angle_atom_site_label_3
_geom_angle
_geom_angle_site_symmetry_1
_geom_angle_site_symmetry_3
_geom_angle_publ_flag
F1 C1 C2 118.2(2) . . ?
F1 C1 C6 118.0(2) . . ?
C2 C1 C6 123.8(3) . . ?
C1 C2 C3 118.7(3) . . ?
C1 C2 H2 120.7 . . ?
C3 C2 H2 120.7 . . ?
C4 C3 C2 119.5(3) . . ?
C4 C3 H3 120.2 . . ?
C2 C3 H3 120.2 . . ?
C3 C4 C5 120.7(3) . . ?
C3 C4 H4 119.6 . . ?
C5 C4 H4 119.6 . . ?
C6 C5 C4 121.2(3) . . ?
C6 C5 H5 119.4 . . ?
C4 C5 H5 119.4 . . ?
C1 C6 C5 116.0(2) . . ?
C1 C6 C7 121.2(2) . . ?
C5 C6 C7 122.7(2) . . ?
N1 C7 C6 112.82(17) . . ?
N1 C7 H7A 109.0 . . ?
C6 C7 H7A 109.0 . . ?
N1 C7 H7B 109.0 . . ?
C6 C7 H7B 109.0 . . ?
H7A C7 H7B 107.8 . . ?
O1 C8 N2 120.84(19) . . ?
O1 C8 N1 122.13(18) . . ?
N2 C8 N1 117.03(18) . . ?
N1 C9 C10 114.72(16) . . ?
N1 C9 H9A 108.6 . . ?
C10 C9 H9A 108.6 . . ?
N1 C9 H9B 108.6 . . ?
C10 C9 H9B 108.6 . . ?
H9A C9 H9B 107.6 . . ?
C15 C10 C11 116.3(2) . . ?
C15 C10 C9 119.47(19) . . ?
C11 C10 C9 124.23(18) . . ?
C10 C11 C12 121.1(2) . . ?
C10 C11 H11 119.5 . . ?
C12 C11 H11 119.5 . . ?
C13 C12 C11 120.4(2) . . ?
C13 C12 H12 119.8 . . ?
C11 C12 H12 119.8 . . ?
C14 C13 C12 119.8(2) . . ?
C14 C13 H13 120.1 . . ?
C12 C13 H13 120.1 . . ?
C13 C14 C15 118.4(2) . . ?
C13 C14 H14 120.8 . . ?
C15 C14 H14 120.8 . . ?
F2 C15 C14 118.9(2) . . ?
F2 C15 C10 117.0(2) . . ?
C14 C15 C10 124.0(2) . . ?
C8 N1 C9 122.82(17) . . ?
C8 N1 C7 120.42(17) . . ?
C9 N1 C7 116.48(16) . . ?
C8 N2 H2A 120.0 . . ?
C8 N2 H2B 120.0 . . ?
H2A N2 H2B 120.0 . . ?

loop_
_geom_bond_atom_site_label_1
_geom_bond_atom_site_label_2
_geom_bond_distance
_geom_bond_site_symmetry_2
_geom_bond_publ_flag
C1 F1 1.365(3) . ?
C1 C2 1.366(4) . ?
C1 C6 1.373(3) . ?
C2 C3 1.368(4) . ?
C2 H2 0.9300 . ?
C3 C4 1.363(5) . ?
C3 H3 0.9300 . ?
C4 C5 1.377(4) . ?
C4 H4 0.9300 . ?
C5 C6 1.380(3) . ?
C5 H5 0.9300 . ?
C6 C7 1.505(3) . ?
C7 N1 1.457(3) . ?
C7 H7A 0.9700 . ?
C7 H7B 0.9700 . ?
C8 O1 1.230(2) . ?
C8 N2 1.342(3) . ?
C8 N1 1.364(3) . ?
C9 N1 1.457(2) . ?
C9 C10 1.510(3) . ?
C9 H9A 0.9700 . ?
C9 H9B 0.9700 . ?
C10 C15 1.375(3) . ?
C10 C11 1.383(3) . ?
C11 C12 1.382(3) . ?
C11 H11 0.9300 . ?
C12 C13 1.374(4) . ?
C12 H12 0.9300 . ?
C13 C14 1.372(4) . ?
C13 H13 0.9300 . ?
C14 C15 1.368(3) . ?
C14 H14 0.9300 . ?
C15 F2 1.362(3) . ?
N2 H2A 0.8600 . ?
N2 H2B 0.8600 . ?

loop_
_geom_torsion_atom_site_label_1
_geom_torsion_atom_site_label_2
_geom_torsion_atom_site_label_3
_geom_torsion_atom_site_label_4
_geom_torsion
_geom_torsion_site_symmetry_1
_geom_torsion_site_symmetry_2
_geom_torsion_site_symmetry_3
_geom_torsion_site_symmetry_4
_geom_torsion_publ_flag
F1 C1 C2 C3 -178.1(2) . . . . ?
C6 C1 C2 C3 0.8(4) . . . . ?
C1 C2 C3 C4 -0.1(4) . . . . ?
C2 C3 C4 C5 -0.3(5) . . . . ?
C3 C4 C5 C6 0.2(4) . . . . ?
F1 C1 C6 C5 177.9(2) . . . . ?
C2 C1 C6 C5 -1.0(3) . . . . ?
F1 C1 C6 C7 -0.5(3) . . . . ?
C2 C1 C6 C7 -179.4(2) . . . . ?
C4 C5 C6 C1 0.4(4) . . . . ?
C4 C5 C6 C7 178.9(2) . . . . ?
C1 C6 C7 N1 -143.2(2) . . . . ?
C5 C6 C7 N1 38.5(3) . . . . ?
N1 C9 C10 C15 176.16(18) . . . . ?
N1 C9 C10 C11 -6.2(3) . . . . ?
C15 C10 C11 C12 1.5(3) . . . . ?
C9 C10 C11 C12 -176.2(2) . . . . ?
C10 C11 C12 C13 0.0(4) . . . . ?
C11 C12 C13 C14 -1.5(4) . . . . ?
C12 C13 C14 C15 1.4(4) . . . . ?
C13 C14 C15 F2 179.7(2) . . . . ?
C13 C14 C15 C10 0.2(4) . . . . ?
C11 C10 C15 F2 178.85(19) . . . . ?
C9 C10 C15 F2 -3.3(3) . . . . ?
C11 C10 C15 C14 -1.6(3) . . . . ?
C9 C10 C15 C14 176.2(2) . . . . ?
O1 C8 N1 C9 178.49(19) . . . . ?
N2 C8 N1 C9 -1.9(3) . . . . ?
O1 C8 N1 C7 4.8(3) . . . . ?
N2 C8 N1 C7 -175.52(18) . . . . ?
C10 C9 N1 C8 -80.8(2) . . . . ?
C10 C9 N1 C7 93.0(2) . . . . ?
C6 C7 N1 C8 -116.6(2) . . . . ?
C6 C7 N1 C9 69.3(2) . . . . ?
